data_7127518
loop_
_publ_author_name
'Burde, Ameya S.'
'Karyakarte, Shuklendu D.'
'Sylvester, Eric D.'
'Chemler, Sherry R.'

_publ_section_title
;
 Copper-catalyzed enantioselective synthesis of bridged bicyclic ketals
 from 1,1-disubstituted-4-methylene-1,6-hexanediols and related alkenols.
;
_journal_issue 1
_journal_name_full 'Chemical communications (Cambridge, England)'
_journal_page_first 105
_journal_page_last 108
_journal_paper_doi 10.1039/d0cc06404a
_journal_volume 57
_journal_year 2021
_chemical_absolute_configuration ad
_chemical_formula_moiety 'C23 H18 Cl2 O2'
_chemical_formula_sum 'C23 H18 Cl2 O2'
_chemical_formula_weight 397.27
_space_group_crystal_system orthorhombic
_space_group_IT_number 19
_space_group_name_Hall 'P 2ac 2ab'
_space_group_name_H-M_alt 'P 21 21 21'
_atom_sites_solution_hydrogens geom
_atom_sites_solution_primary dual
_audit_creation_date 2019-07-25
_audit_creation_method
;
Olex2 1.2
(compiled 2018.05.29 svn.r3508 for OlexSys, GUI svn.r5506)
;
_audit_update_record
;
2020-01-15 deposited with the CCDC.	2020-12-07 downloaded from the CCDC.
;
_cell_angle_alpha 90
_cell_angle_beta 90
_cell_angle_gamma 90
_cell_formula_units_Z 4
_cell_length_a 5.4867(5)
_cell_length_b 12.1391(11)
_cell_length_c 28.047(3)
_cell_measurement_reflns_used 6905
_cell_measurement_temperature 90
_cell_measurement_theta_max 26.266
_cell_measurement_theta_min 2.750
_cell_volume 1868.0(3)
_computing_cell_refinement 'SAINT V8.38A (?, 2016)'
_computing_data_reduction 'SAINT V8.38A (?, 2016)'
_computing_molecular_graphics 'Olex2 (Dolomanov et al., 2009)'
_computing_publication_material 'Olex2 (Dolomanov et al., 2009)'
_computing_structure_refinement 'XL (Sheldrick, 2008)'
_computing_structure_solution 'XT (Sheldrick, 2015)'
_diffrn_ambient_temperature 90
_diffrn_detector 'Bruker APEX2 area detector'
_diffrn_detector_area_resol_mean 7.9
_diffrn_detector_type 'CCD area detector'
_diffrn_measured_fraction_theta_full 0.997
_diffrn_measured_fraction_theta_max 0.997
_diffrn_measurement_device 'three-circle diffractometer'
_diffrn_measurement_device_type 'Bruker SMART APEX2 area detector'
_diffrn_measurement_method '\w and \f scans'
_diffrn_radiation_monochromator 'mirror optics'
_diffrn_radiation_probe x-ray
_diffrn_radiation_type MoK\a
_diffrn_radiation_wavelength 0.71073
_diffrn_reflns_av_R_equivalents 0.0573
_diffrn_reflns_av_unetI/netI 0.0421
_diffrn_reflns_Laue_measured_fraction_full 0.997
_diffrn_reflns_Laue_measured_fraction_max 0.997
_diffrn_reflns_limit_h_max 6
_diffrn_reflns_limit_h_min -6
_diffrn_reflns_limit_k_max 14
_diffrn_reflns_limit_k_min -15
_diffrn_reflns_limit_l_max 34
_diffrn_reflns_limit_l_min -35
_diffrn_reflns_number 19753
_diffrn_reflns_point_group_measured_fraction_full 0.996
_diffrn_reflns_point_group_measured_fraction_max 0.996
_diffrn_reflns_theta_full 25.242
_diffrn_reflns_theta_max 26.387
_diffrn_reflns_theta_min 1.828
_diffrn_source 'microfocus rotating anode'
_diffrn_source_type 'Incoatec I\ms'
_diffrn_standards_number 0
_exptl_absorpt_coefficient_mu 0.363
_exptl_absorpt_correction_T_max 0.7138
_exptl_absorpt_correction_T_min 0.6053
_exptl_absorpt_correction_type multi-scan
_exptl_absorpt_process_details
'SADABS-2016/2 (Bruker,2016/2) was used for absorption correction. wR2(int) was 0.1111 before and 0.0614 after correction. The Ratio of minimum to maximum transmission is 0.8480. The \l/2 correction factor is Not present.'
_exptl_crystal_colour colourless
_exptl_crystal_colour_primary colourless
_exptl_crystal_density_diffrn 1.413
_exptl_crystal_description prism
_exptl_crystal_F_000 824
_exptl_crystal_size_max 0.2
_exptl_crystal_size_mid 0.02
_exptl_crystal_size_min 0.01
_refine_diff_density_max 0.215
_refine_diff_density_min -0.203
_refine_diff_density_rms 0.044
_refine_ls_abs_structure_details
;
 Flack x determined using 1297 quotients [(I+)-(I-)]/[(I+)+(I-)]
 (Parsons, Flack and Wagner, Acta Cryst. B69 (2013) 249-259).
;
_refine_ls_abs_structure_Flack 0.03(3)
_refine_ls_extinction_method none
_refine_ls_goodness_of_fit_ref 1.046
_refine_ls_hydrogen_treatment constr
_refine_ls_matrix_type full
_refine_ls_number_parameters 244
_refine_ls_number_reflns 3809
_refine_ls_number_restraints 0
_refine_ls_restrained_S_all 1.046
_refine_ls_R_factor_all 0.0371
_refine_ls_R_factor_gt 0.0304
_refine_ls_shift/su_max 0.001
_refine_ls_shift/su_mean 0.000
_refine_ls_structure_factor_coef Fsqd
_refine_ls_weighting_details 'w=1/[\s^2^(Fo^2^)+(0.0340P)^2^+0.1270P] where P=(Fo^2^+2Fc^2^)/3'
_refine_ls_weighting_scheme calc
_refine_ls_wR_factor_gt 0.0685
_refine_ls_wR_factor_ref 0.0704
_reflns_Friedel_coverage 0.704
_reflns_Friedel_fraction_full 0.996
_reflns_Friedel_fraction_max 0.995
_reflns_number_gt 3428
_reflns_number_total 3809
_reflns_threshold_expression 'I > 2\s(I)'
_cod_data_source_file d0cc06404a2.cif
_cod_data_source_block eds_071903_0m
_cod_depositor_comments 'Adding full bibliography for 7127518--7127519.cif.'
_cod_database_code 7127518
_shelx_shelxl_version_number 2016/6
_shelx_space_group_comment
;
The symmetry employed for this shelxl refinement is uniquely defined
by the following loop, which should always be used as a source of
symmetry information in preference to the above space-group names.
They are only intended as comments.
;
_shelx_estimated_absorpt_t_max 0.996
_shelx_estimated_absorpt_t_min 0.931
_olex2_refinement_description
;
1. Fixed Uiso
 At 1.2 times of:
  All C(H) groups, All C(H,H) groups
2.a Secondary CH2 refined with riding coordinates:
 C11(H11A,H11B), C12(H12A,H12B), C13(H13A,H13B), C14(H14A,H14B), C15(H15A,H15B)
2.b Aromatic/amide H refined with riding coordinates:
 C2(H2), C3(H3), C5(H5), C6(H6), C19(H19), C20(H20), C22(H22), C23(H23)
;
_olex2_submission_special_instructions 'No special instructions were received'

loop_
_space_group_symop_operation_xyz
'x, y, z'
'-x+1/2, -y, z+1/2'
'-x, y+1/2, -z+1/2'
'x+1/2, -y+1/2, -z'

loop_
_atom_site_label
_atom_site_type_symbol
_atom_site_fract_x
_atom_site_fract_y
_atom_site_fract_z
_atom_site_U_iso_or_equiv
_atom_site_adp_type
_atom_site_occupancy
_atom_site_site_symmetry_order
_atom_site_calc_flag
_atom_site_refinement_flags_posn
_atom_site_refinement_flags_adp
_atom_site_refinement_flags_occupancy
_atom_site_disorder_assembly
_atom_site_disorder_group
Cl1 Cl 1.07708(12) 1.14965(5) 0.50934(2) 0.01760(15) Uani 1 1 d . . . . .
Cl2 Cl -0.55140(14) -0.20685(5) 0.73185(2) 0.02686(18) Uani 1 1 d . . . . .
O1 O 0.3772(3) 0.50809(13) 0.61631(6) 0.0148(4) Uani 1 1 d . . . . .
O2 O 0.1287(3) 0.63316(13) 0.65693(6) 0.0200(4) Uani 1 1 d . . . . .
C1 C 0.8999(5) 1.03961(18) 0.52917(8) 0.0134(5) Uani 1 1 d . . . . .
C2 C 0.9767(5) 0.93238(19) 0.52019(8) 0.0152(5) Uani 1 1 d . . . . .
H2 H 1.122527 0.919034 0.502864 0.018 Uiso 1 1 calc R . . . .
C3 C 0.8373(5) 0.8452(2) 0.53692(8) 0.0154(5) Uani 1 1 d . . . . .
H3 H 0.889420 0.771784 0.531232 0.019 Uiso 1 1 calc R . . . .
C4 C 0.6207(5) 0.86399(19) 0.56207(8) 0.0137(5) Uani 1 1 d . . . . .
C5 C 0.5478(5) 0.97303(18) 0.57017(8) 0.0145(5) Uani 1 1 d . . . . .
H5 H 0.401243 0.987151 0.587155 0.017 Uiso 1 1 calc R . . . .
C6 C 0.6862(5) 1.0603(2) 0.55379(9) 0.0155(5) Uani 1 1 d . . . . .
H6 H 0.635016 1.133970 0.559400 0.019 Uiso 1 1 calc R . . . .
C7 C 0.4796(4) 0.77251(19) 0.57974(8) 0.0134(5) Uani 1 1 d . . . . .
C8 C 0.3642(5) 0.69565(19) 0.59401(9) 0.0149(5) Uani 1 1 d . . . . .
C9 C 0.2202(5) 0.60158(19) 0.61153(9) 0.0134(5) Uani 1 1 d . . . . .
C10 C 0.2078(4) 0.41840(19) 0.62619(9) 0.0142(5) Uani 1 1 d . . . . .
C11 C 0.1091(5) 0.4374(2) 0.67619(9) 0.0192(6) Uani 1 1 d . . . . .
H11A H 0.244521 0.435091 0.699486 0.023 Uiso 1 1 calc R . . . .
H11B H -0.007915 0.378294 0.684441 0.023 Uiso 1 1 calc R . . . .
C12 C -0.0181(5) 0.5492(2) 0.67874(9) 0.0224(6) Uani 1 1 d . . . . .
H12A H -0.177318 0.544908 0.662235 0.027 Uiso 1 1 calc R . . . .
H12B H -0.048696 0.568666 0.712493 0.027 Uiso 1 1 calc R . . . .
C13 C 0.0181(5) 0.55984(19) 0.57787(9) 0.0161(5) Uani 1 1 d . . . . .
H13A H 0.058935 0.575390 0.544157 0.019 Uiso 1 1 calc R . . . .
H13B H -0.140499 0.594468 0.585559 0.019 Uiso 1 1 calc R . . . .
C14 C 0.0113(4) 0.43427(19) 0.58747(8) 0.0150(5) Uani 1 1 d . . . . .
H14A H -0.150947 0.410965 0.599142 0.018 Uiso 1 1 calc R . . . .
H14B H 0.051783 0.392087 0.558319 0.018 Uiso 1 1 calc R . . . .
C15 C 0.3542(5) 0.31215(19) 0.62149(10) 0.0179(6) Uani 1 1 d . . . . .
H15A H 0.411139 0.304129 0.588173 0.022 Uiso 1 1 calc R . . . .
H15B H 0.499486 0.316192 0.642347 0.022 Uiso 1 1 calc R . . . .
C16 C 0.2073(5) 0.2150(2) 0.63471(8) 0.0157(6) Uani 1 1 d . . . . .
C17 C 0.0842(5) 0.14019(19) 0.64784(8) 0.0160(5) Uani 1 1 d . . . . .
C18 C -0.0703(5) 0.05402(18) 0.66662(8) 0.0136(5) Uani 1 1 d . . . . .
C19 C -0.0099(5) -0.05741(19) 0.66298(8) 0.0163(6) Uani 1 1 d . . . . .
H19 H 0.135077 -0.078474 0.646870 0.020 Uiso 1 1 calc R . . . .
C20 C -0.1591(5) -0.1376(2) 0.68260(9) 0.0175(6) Uani 1 1 d . . . . .
H20 H -0.117144 -0.213355 0.680096 0.021 Uiso 1 1 calc R . . . .
C21 C -0.3689(5) -0.10600(19) 0.70575(9) 0.0168(6) Uani 1 1 d . . . . .
C22 C -0.4352(5) 0.00389(19) 0.70983(8) 0.0177(5) Uani 1 1 d . . . . .
H22 H -0.580512 0.024267 0.726000 0.021 Uiso 1 1 calc R . . . .
C23 C -0.2857(5) 0.08314(19) 0.68991(9) 0.0163(6) Uani 1 1 d . . . . .
H23 H -0.330203 0.158601 0.692115 0.020 Uiso 1 1 calc R . . . .

loop_
_atom_site_aniso_label
_atom_site_aniso_U_11
_atom_site_aniso_U_22
_atom_site_aniso_U_33
_atom_site_aniso_U_23
_atom_site_aniso_U_13
_atom_site_aniso_U_12
Cl1 0.0171(3) 0.0148(3) 0.0209(3) 0.0040(2) 0.0013(3) -0.0048(3)
Cl2 0.0255(4) 0.0252(3) 0.0299(4) 0.0100(3) -0.0006(3) -0.0116(3)
O1 0.0102(9) 0.0085(8) 0.0257(9) 0.0029(7) -0.0013(8) -0.0011(7)
O2 0.0256(11) 0.0135(9) 0.0209(9) -0.0027(7) 0.0066(8) -0.0035(8)
C1 0.0135(14) 0.0133(11) 0.0134(11) 0.0032(9) -0.0026(11) -0.0045(11)
C2 0.0135(14) 0.0160(12) 0.0161(12) -0.0008(9) 0.0016(11) 0.0004(10)
C3 0.0168(14) 0.0102(11) 0.0192(13) 0.0005(10) -0.0015(10) 0.0013(10)
C4 0.0145(14) 0.0134(12) 0.0133(12) 0.0013(9) -0.0038(10) -0.0011(10)
C5 0.0119(13) 0.0146(12) 0.0170(12) 0.0005(9) 0.0011(11) 0.0006(11)
C6 0.0169(14) 0.0128(12) 0.0169(13) -0.0004(10) -0.0006(11) 0.0027(11)
C7 0.0120(13) 0.0114(12) 0.0169(12) -0.0008(9) -0.0006(11) 0.0021(10)
C8 0.0151(14) 0.0113(11) 0.0183(13) -0.0008(10) -0.0023(11) 0.0023(10)
C9 0.0155(13) 0.0091(11) 0.0154(12) 0.0000(9) 0.0003(11) 0.0019(10)
C10 0.0106(13) 0.0099(12) 0.0222(14) 0.0026(9) 0.0011(11) -0.0029(10)
C11 0.0264(16) 0.0135(12) 0.0177(12) 0.0024(9) 0.0007(12) -0.0024(12)
C12 0.0285(17) 0.0180(13) 0.0208(13) -0.0013(10) 0.0084(12) -0.0047(12)
C13 0.0125(14) 0.0164(12) 0.0195(12) 0.0036(10) -0.0010(11) -0.0013(10)
C14 0.0124(14) 0.0139(12) 0.0186(12) -0.0002(10) 0.0013(10) -0.0018(10)
C15 0.0149(14) 0.0123(12) 0.0267(14) 0.0024(10) 0.0018(12) -0.0003(10)
C16 0.0173(14) 0.0119(12) 0.0179(13) 0.0021(10) 0.0001(11) 0.0032(11)
C17 0.0170(14) 0.0131(11) 0.0178(12) 0.0004(9) -0.0014(11) 0.0040(12)
C18 0.0171(14) 0.0117(11) 0.0119(11) 0.0008(9) -0.0022(11) -0.0008(11)
C19 0.0190(15) 0.0153(12) 0.0147(12) -0.0016(10) 0.0043(11) 0.0016(10)
C20 0.0222(15) 0.0103(12) 0.0198(13) 0.0005(10) -0.0004(11) -0.0008(11)
C21 0.0182(15) 0.0179(12) 0.0144(13) 0.0049(10) -0.0035(11) -0.0062(11)
C22 0.0146(14) 0.0218(12) 0.0166(12) 0.0006(10) 0.0026(12) 0.0017(12)
C23 0.0200(15) 0.0116(12) 0.0173(13) 0.0003(10) -0.0020(11) 0.0037(11)

loop_
_atom_type_symbol
_atom_type_description
_atom_type_scat_dispersion_real
_atom_type_scat_dispersion_imag
_atom_type_scat_source
C C 0.0033 0.0016 'International Tables Vol C Tables 4.2.6.8 and 6.1.1.4'
H H 0.0000 0.0000 'International Tables Vol C Tables 4.2.6.8 and 6.1.1.4'
Cl Cl 0.1484 0.1585 'International Tables Vol C Tables 4.2.6.8 and 6.1.1.4'
O O 0.0106 0.0060 'International Tables Vol C Tables 4.2.6.8 and 6.1.1.4'

loop_
_geom_angle_atom_site_label_1
_geom_angle_atom_site_label_2
_geom_angle_atom_site_label_3
_geom_angle
_geom_angle_site_symmetry_1
_geom_angle_site_symmetry_3
_geom_angle_publ_flag
C9 O1 C10 103.09(18) . . ?
C9 O2 C12 112.86(18) . . ?
C2 C1 Cl1 119.3(2) . . ?
C6 C1 Cl1 119.50(18) . . ?
C6 C1 C2 121.1(2) . . ?
C1 C2 H2 120.5 . . ?
C3 C2 C1 119.0(2) . . ?
C3 C2 H2 120.5 . . ?
C2 C3 H3 119.5 . . ?
C2 C3 C4 121.0(2) . . ?
C4 C3 H3 119.5 . . ?
C3 C4 C5 118.5(2) . . ?
C3 C4 C7 120.2(2) . . ?
C5 C4 C7 121.2(2) . . ?
C4 C5 H5 119.6 . . ?
C6 C5 C4 120.9(2) . . ?
C6 C5 H5 119.6 . . ?
C1 C6 H6 120.3 . . ?
C5 C6 C1 119.5(2) . . ?
C5 C6 H6 120.3 . . ?
C8 C7 C4 179.1(3) . . ?
C7 C8 C9 179.5(3) . . ?
O1 C9 C8 108.9(2) . . ?
O1 C9 C13 103.28(19) . . ?
O2 C9 O1 110.03(19) . . ?
O2 C9 C8 106.21(19) . . ?
O2 C9 C13 112.5(2) . . ?
C8 C9 C13 115.9(2) . . ?
O1 C10 C11 106.8(2) . . ?
O1 C10 C14 102.61(18) . . ?
O1 C10 C15 106.24(19) . . ?
C11 C10 C14 112.4(2) . . ?
C11 C10 C15 113.3(2) . . ?
C15 C10 C14 114.4(2) . . ?
C10 C11 H11A 109.7 . . ?
C10 C11 H11B 109.7 . . ?
C10 C11 C12 109.9(2) . . ?
H11A C11 H11B 108.2 . . ?
C12 C11 H11A 109.7 . . ?
C12 C11 H11B 109.7 . . ?
O2 C12 C11 110.8(2) . . ?
O2 C12 H12A 109.5 . . ?
O2 C12 H12B 109.5 . . ?
C11 C12 H12A 109.5 . . ?
C11 C12 H12B 109.5 . . ?
H12A C12 H12B 108.1 . . ?
C9 C13 H13A 111.1 . . ?
C9 C13 H13B 111.1 . . ?
C9 C13 C14 103.54(19) . . ?
H13A C13 H13B 109.0 . . ?
C14 C13 H13A 111.1 . . ?
C14 C13 H13B 111.1 . . ?
C10 C14 C13 103.23(19) . . ?
C10 C14 H14A 111.1 . . ?
C10 C14 H14B 111.1 . . ?
C13 C14 H14A 111.1 . . ?
C13 C14 H14B 111.1 . . ?
H14A C14 H14B 109.1 . . ?
C10 C15 H15A 109.3 . . ?
C10 C15 H15B 109.3 . . ?
H15A C15 H15B 108.0 . . ?
C16 C15 C10 111.5(2) . . ?
C16 C15 H15A 109.3 . . ?
C16 C15 H15B 109.3 . . ?
C17 C16 C15 175.9(3) . . ?
C16 C17 C18 176.0(3) . . ?
C19 C18 C17 122.4(2) . . ?
C23 C18 C17 118.9(2) . . ?
C23 C18 C19 118.7(2) . . ?
C18 C19 H19 119.6 . . ?
C20 C19 C18 120.8(2) . . ?
C20 C19 H19 119.6 . . ?
C19 C20 H20 120.5 . . ?
C21 C20 C19 119.0(2) . . ?
C21 C20 H20 120.5 . . ?
C20 C21 Cl2 118.85(19) . . ?
C20 C21 C22 121.8(2) . . ?
C22 C21 Cl2 119.4(2) . . ?
C21 C22 H22 120.6 . . ?
C23 C22 C21 118.7(2) . . ?
C23 C22 H22 120.6 . . ?
C18 C23 H23 119.5 . . ?
C22 C23 C18 121.0(2) . . ?
C22 C23 H23 119.5 . . ?

loop_
_geom_bond_atom_site_label_1
_geom_bond_atom_site_label_2
_geom_bond_distance
_geom_bond_site_symmetry_2
_geom_bond_publ_flag
Cl1 C1 1.743(2) . ?
Cl2 C21 1.743(2) . ?
O1 C9 1.431(3) . ?
O1 C10 1.458(3) . ?
O2 C9 1.421(3) . ?
O2 C12 1.435(3) . ?
C1 C2 1.391(3) . ?
C1 C6 1.384(4) . ?
C2 H2 0.9500 . ?
C2 C3 1.387(3) . ?
C3 H3 0.9500 . ?
C3 C4 1.401(4) . ?
C4 C5 1.401(3) . ?
C4 C7 1.442(3) . ?
C5 H5 0.9500 . ?
C5 C6 1.382(3) . ?
C6 H6 0.9500 . ?
C7 C8 1.197(3) . ?
C8 C9 1.473(3) . ?
C9 C13 1.542(3) . ?
C10 C11 1.521(4) . ?
C10 C14 1.542(3) . ?
C10 C15 1.525(3) . ?
C11 H11A 0.9900 . ?
C11 H11B 0.9900 . ?
C11 C12 1.528(3) . ?
C12 H12A 0.9900 . ?
C12 H12B 0.9900 . ?
C13 H13A 0.9900 . ?
C13 H13B 0.9900 . ?
C13 C14 1.548(3) . ?
C14 H14A 0.9900 . ?
C14 H14B 0.9900 . ?
C15 H15A 0.9900 . ?
C15 H15B 0.9900 . ?
C15 C16 1.476(3) . ?
C16 C17 1.190(4) . ?
C17 C18 1.446(3) . ?
C18 C19 1.396(3) . ?
C18 C23 1.396(4) . ?
C19 H19 0.9500 . ?
C19 C20 1.386(3) . ?
C20 H20 0.9500 . ?
C20 C21 1.377(4) . ?
C21 C22 1.387(3) . ?
C22 H22 0.9500 . ?
C22 C23 1.382(3) . ?
C23 H23 0.9500 . ?
